data_1558897
loop_
_publ_author_name
'Du, Min'
'An, Lijun'
'Xu, Jing'
'Guo, Yuanqiang'

_publ_section_title
;
 Euphnerins A and B, Diterpenoids with a 5/6/6 Rearranged Spirocyclic
 Carbon Skeleton from the Stems of <i>Euphorbia neriifolia</i>.
;
_journal_name_full 'Journal of natural products'
_journal_paper_doi 10.1021/acs.jnatprod.0c00249
_journal_year 2020
_chemical_absolute_configuration rmad
_chemical_formula_moiety 'C20 H32 O3, H2 O'
_chemical_formula_sum 'C20 H34 O4'
_chemical_formula_weight 338.47
_space_group_crystal_system orthorhombic
_space_group_IT_number 19
_space_group_name_Hall 'P 2ac 2ab'
_space_group_name_H-M_alt 'P 21 21 21'
_atom_sites_solution_hydrogens mixed
_audit_creation_date 2019-10-22
_audit_creation_method
;
Olex2 1.2
(compiled 2017.01.04 svn.r3372 for OlexSys, GUI svn.r5292)
;
_cell_angle_alpha 90
_cell_angle_beta 90
_cell_angle_gamma 90
_cell_formula_units_Z 4
_cell_length_a 8.48738(6)
_cell_length_b 8.60757(6)
_cell_length_c 25.91521(18)
_cell_measurement_reflns_used 14779
_cell_measurement_temperature 100.00(10)
_cell_measurement_theta_max 73.2210
_cell_measurement_theta_min 3.4160
_cell_volume 1893.25(2)
_computing_cell_refinement 'CrysAlisPro 1.171.39.33c (Rigaku OD, 2017)'
_computing_data_collection 'CrysAlisPro 1.171.39.33c (Rigaku OD, 2017)'
_computing_data_reduction 'CrysAlisPro 1.171.39.33c (Rigaku OD, 2017)'
_computing_molecular_graphics 'Olex2 (Dolomanov et al., 2009)'
_computing_publication_material 'Olex2 (Dolomanov et al., 2009)'
_computing_structure_refinement 'ShelXL (Sheldrick, 2015)'
_diffrn_ambient_environment N~2~
_diffrn_ambient_temperature 100.00(10)
_diffrn_detector 'CCD plate'
_diffrn_measured_fraction_theta_full 1.000
_diffrn_measured_fraction_theta_max 0.994
_diffrn_measurement_details
;
List of Runs (angles in degrees, time in seconds):

  # Type    Start    End  Width  t~exp~   \w     \q     \k     \f   Frames
--------------------------------------------------------------------------
  1  \w     -6.00  40.00   0.50    0.50    --    0.00 -77.00  60.00   92
  2  \w    -21.00   6.00   0.50    0.50    --    0.00  38.00  90.00   54
  3  \w     34.00  85.00   0.50    0.50    --    0.00  38.00  90.00  102
  4  \w    -65.00 -34.00   0.50    0.50    --    0.00 -77.00  60.00   62
  5  \w    -36.00  69.00   0.50    0.50    --    0.00  57.00-120.00  210
  6  \w      9.00 174.00   0.50    0.50    --   98.20   0.00-180.00  330
  7  \w      9.00 141.00   0.50    0.50    --   98.20 -82.00-120.00  264
  8  \w      9.00 135.00   0.50    0.50    --   98.20 -61.00-120.00  252
  9  \w     27.00  52.00   0.50    0.50    --   98.20 -82.00 -30.00   50
 10  \w    120.00 163.00   0.50    0.50    --   98.20  61.00-150.00   86
 11  \w     81.00 108.00   0.50    0.50    --   98.20 -82.00 -30.00   54
 12  \w     58.00 123.00   0.50    0.50    --   98.20  77.00  30.00  130
 13  \w    122.00 183.00   0.50    0.50    --   98.20  45.00   0.00  122
 14  \w     60.00 187.00   0.50    0.50    --   98.20  45.00-120.00  254
 15  \w     93.00 128.00   0.50    0.50    --   98.20 -30.00 -90.00   70
 16  \w     58.00 133.00   0.50    0.50    --   98.20  77.00   0.00  150
 17  \w     14.00  43.00   0.50    0.50    --   98.20 -30.00 -90.00   58
 18  \w     58.00 128.00   0.50    0.50    --   98.20  77.00  60.00  140
 19  \w     19.00  79.00   0.50    0.50    --   98.20 -77.00  30.00  120
 20  \w     17.00 139.00   0.50    0.50    --   98.20 -77.00  60.00  244
;
_diffrn_measurement_device 'four-circle diffractometer'
_diffrn_measurement_device_type 'XtaLAB AFC12 (RINC): Kappa single'
_diffrn_measurement_method '\w scans'
_diffrn_orient_matrix_type 'CrysAlisPro convention (1999,Acta A55,543-557)'
_diffrn_orient_matrix_UB_11 -0.0137469000
_diffrn_orient_matrix_UB_12 -0.0671061000
_diffrn_orient_matrix_UB_13 -0.0548891000
_diffrn_orient_matrix_UB_21 0.1664669000
_diffrn_orient_matrix_UB_22 0.0605697000
_diffrn_orient_matrix_UB_23 -0.0125972000
_diffrn_orient_matrix_UB_31 0.0712059000
_diffrn_orient_matrix_UB_32 -0.1544834000
_diffrn_orient_matrix_UB_33 0.0189578000
_diffrn_radiation_monochromator mirror
_diffrn_radiation_probe x-ray
_diffrn_radiation_type CuK\a
_diffrn_radiation_wavelength 1.54184
_diffrn_reflns_av_R_equivalents 0.0267
_diffrn_reflns_av_unetI/netI 0.0176
_diffrn_reflns_Laue_measured_fraction_full 1.000
_diffrn_reflns_Laue_measured_fraction_max 0.994
_diffrn_reflns_limit_h_max 10
_diffrn_reflns_limit_h_min -10
_diffrn_reflns_limit_k_max 10
_diffrn_reflns_limit_k_min -10
_diffrn_reflns_limit_l_max 31
_diffrn_reflns_limit_l_min -31
_diffrn_reflns_number 18905
_diffrn_reflns_point_group_measured_fraction_full 1.000
_diffrn_reflns_point_group_measured_fraction_max 0.991
_diffrn_reflns_theta_full 67.684
_diffrn_reflns_theta_max 73.560
_diffrn_reflns_theta_min 3.411
_diffrn_source 'Rotating-anode X-ray tube (dual wavelength)'
_diffrn_source_type 'Rigaku (Cu) X-ray DW Source'
_exptl_absorpt_coefficient_mu 0.641
_exptl_absorpt_correction_T_max 1.00000
_exptl_absorpt_correction_T_min 0.82627
_exptl_absorpt_correction_type multi-scan
_exptl_absorpt_process_details
;
CrysAlisPro 1.171.39.33c (Rigaku Oxford Diffraction, 2017)
Empirical absorption correction using spherical harmonics,
 implemented in SCALE3 ABSPACK scaling algorithm.
;
_exptl_crystal_colour colorless
_exptl_crystal_density_diffrn 1.187
_exptl_crystal_description block
_exptl_crystal_F_000 744
_exptl_crystal_size_max 0.26
_exptl_crystal_size_mid 0.21
_exptl_crystal_size_min 0.19
_refine_diff_density_max 0.130
_refine_diff_density_min -0.152
_refine_diff_density_rms 0.033
_refine_ls_abs_structure_details
;
 Flack x determined using 1559 quotients [(I+)-(I-)]/[(I+)+(I-)]
 (Parsons, Flack and Wagner, Acta Cryst. B69 (2013) 249-259).
;
_refine_ls_abs_structure_Flack -0.01(5)
_refine_ls_extinction_method none
_refine_ls_goodness_of_fit_ref 1.059
_refine_ls_hydrogen_treatment constr
_refine_ls_matrix_type full
_refine_ls_number_parameters 223
_refine_ls_number_reflns 3781
_refine_ls_number_restraints 0
_refine_ls_restrained_S_all 1.059
_refine_ls_R_factor_all 0.0282
_refine_ls_R_factor_gt 0.0279
_refine_ls_shift/su_max 0.000
_refine_ls_shift/su_mean 0.000
_refine_ls_structure_factor_coef Fsqd
_refine_ls_weighting_details 'w=1/[\s^2^(Fo^2^)+(0.0410P)^2^+0.3186P] where P=(Fo^2^+2Fc^2^)/3'
_refine_ls_weighting_scheme calc
_refine_ls_wR_factor_gt 0.0741
_refine_ls_wR_factor_ref 0.0744
_reflns_Friedel_coverage 0.723
_reflns_Friedel_fraction_full 1.000
_reflns_Friedel_fraction_max 0.987
_reflns_number_gt 3736
_reflns_number_total 3781
_reflns_threshold_expression 'I > 2\s(I)'
_cod_data_source_file np0c00249_si_002.cif
_cod_data_source_block dm-2
_cod_original_cell_volume 1893.26(2)
_cod_database_code 1558897
_shelx_shelxl_version_number 2014/7
_shelx_space_group_comment
;
The symmetry employed for this shelxl refinement is uniquely defined
by the following loop, which should always be used as a source of
symmetry information in preference to the above space-group names.
They are only intended as comments.
;
_shelx_estimated_absorpt_t_max 0.888
_shelx_estimated_absorpt_t_min 0.851
_reflns_odcompleteness_completeness 99.95
_reflns_odcompleteness_iscentric 1
_reflns_odcompleteness_theta 66.97
_olex2_refinement_description
;
1. Fixed Uiso
 At 1.2 times of:
  All C(H) groups, All C(H,H) groups, All O(H,H) groups
 At 1.5 times of:
  All C(H,H,H) groups, All O(H) groups
2.a Riding coordinates:
 O4(H4A,H4B)
2.b Ternary CH refined with riding coordinates:
 C1(H1A), C3(H3), C10(H10)
2.c Secondary CH2 refined with riding coordinates:
 C2(H2A,H2B), C8(H8A,H8B), C9(H9A,H9B), C14(H14A,H14B), C16(H16A,H16B),
 C17(H17A,H17B)
2.d Aromatic/amide H refined with riding coordinates:
 C19(H19)
2.e X=CH2 refined with riding coordinates:
 C20(H20A,H20B)
2.f Idealised Me refined as rotating group:
 C6(H6A,H6B,H6C), C7(H7A,H7B,H7C), C13(H13A,H13B,H13C), C18(H18A,H18B,H18C)
2.g Idealised tetrahedral OH refined as rotating group:
 O1(H1), O2(H2)
;
_olex2_submission_special_instructions 'No special instructions were received'
_oxdiff_exptl_absorpt_empirical_details
;
Empirical correction (ABSPACK) includes:
- Absorption correction using spherical harmonics
- Frame scaling
;
_oxdiff_exptl_absorpt_empirical_full_max 1.318
_oxdiff_exptl_absorpt_empirical_full_min 0.690

loop_
_space_group_symop_operation_xyz
'x, y, z'
'-x+1/2, -y, z+1/2'
'-x, y+1/2, -z+1/2'
'x+1/2, -y+1/2, -z'

loop_
_atom_site_label
_atom_site_type_symbol
_atom_site_fract_x
_atom_site_fract_y
_atom_site_fract_z
_atom_site_U_iso_or_equiv
_atom_site_adp_type
_atom_site_occupancy
_atom_site_site_symmetry_order
_atom_site_calc_flag
_atom_site_refinement_flags_posn
_atom_site_refinement_flags_adp
_atom_site_refinement_flags_occupancy
_atom_site_disorder_assembly
_atom_site_disorder_group
O1 O 1.12825(13) 0.70866(13) 0.31160(5) 0.0258(2) Uani 1 1 d . . . . .
H1 H 1.0762 0.7791 0.3262 0.039 Uiso 1 1 calc GR . . . .
O2 O 0.62243(13) 0.56068(13) 0.27495(4) 0.0238(2) Uani 1 1 d . . . . .
H2 H 0.5486 0.6224 0.2682 0.036 Uiso 1 1 calc GR . . . .
O3 O 0.91525(13) 0.87048(13) 0.36224(4) 0.0267(3) Uani 1 1 d . . . . .
C1 C 1.03389(18) 0.57196(18) 0.30750(6) 0.0225(3) Uani 1 1 d . . . . .
H1A H 1.1038 0.4829 0.2981 0.027 Uiso 1 1 calc R . . . .
C2 C 0.90564(19) 0.5866(2) 0.26650(6) 0.0264(3) Uani 1 1 d . . . . .
H2A H 0.8863 0.4844 0.2501 0.032 Uiso 1 1 calc R . . . .
H2B H 0.9390 0.6607 0.2394 0.032 Uiso 1 1 calc R . . . .
C3 C 0.75414(18) 0.64520(18) 0.29302(6) 0.0206(3) Uani 1 1 d . . . . .
H3 H 0.7392 0.7579 0.2850 0.025 Uiso 1 1 calc R . . . .
C4 C 0.78284(17) 0.62461(17) 0.35353(6) 0.0183(3) Uani 1 1 d . . . . .
C5 C 0.94205(18) 0.52892(18) 0.35715(6) 0.0204(3) Uani 1 1 d . . . . .
C6 C 0.90952(19) 0.35303(18) 0.35414(7) 0.0252(3) Uani 1 1 d . . . . .
H6A H 0.8540 0.3195 0.3854 0.038 Uiso 1 1 calc GR . . . .
H6B H 1.0096 0.2968 0.3513 0.038 Uiso 1 1 calc GR . . . .
H6C H 0.8443 0.3308 0.3238 0.038 Uiso 1 1 calc GR . . . .
C7 C 1.03494(19) 0.5577(2) 0.40683(6) 0.0259(3) Uani 1 1 d . . . . .
H7A H 1.0627 0.6680 0.4092 0.039 Uiso 1 1 calc GR . . . .
H7B H 1.1313 0.4950 0.4065 0.039 Uiso 1 1 calc GR . . . .
H7C H 0.9703 0.5286 0.4366 0.039 Uiso 1 1 calc GR . . . .
C8 C 0.64637(18) 0.53901(17) 0.38056(6) 0.0205(3) Uani 1 1 d . . . . .
H8A H 0.6836 0.5045 0.4149 0.025 Uiso 1 1 calc R . . . .
H8B H 0.6214 0.4446 0.3603 0.025 Uiso 1 1 calc R . . . .
C9 C 0.49281(18) 0.63215(18) 0.38807(6) 0.0228(3) Uani 1 1 d . . . . .
H9A H 0.4168 0.6005 0.3611 0.027 Uiso 1 1 calc R . . . .
H9B H 0.4467 0.6041 0.4219 0.027 Uiso 1 1 calc R . . . .
C10 C 0.51267(18) 0.80878(17) 0.38589(5) 0.0191(3) Uani 1 1 d . . . . .
H10 H 0.5108 0.8393 0.3487 0.023 Uiso 1 1 calc R . . . .
C11 C 0.67309(17) 0.86130(18) 0.40802(5) 0.0189(3) Uani 1 1 d . . . . .
C12 C 0.80173(17) 0.79037(17) 0.37428(6) 0.0194(3) Uani 1 1 d . . . . .
C13 C 0.70259(19) 0.80551(19) 0.46385(6) 0.0228(3) Uani 1 1 d . . . . .
H13A H 0.7067 0.6917 0.4645 0.034 Uiso 1 1 calc GR . . . .
H13B H 0.6169 0.8417 0.4862 0.034 Uiso 1 1 calc GR . . . .
H13C H 0.8029 0.8477 0.4763 0.034 Uiso 1 1 calc GR . . . .
C14 C 0.37405(18) 0.89090(18) 0.41215(6) 0.0213(3) Uani 1 1 d . . . . .
H14A H 0.3675 0.8545 0.4483 0.026 Uiso 1 1 calc R . . . .
H14B H 0.2755 0.8594 0.3946 0.026 Uiso 1 1 calc R . . . .
C15 C 0.38352(19) 1.06912(18) 0.41223(6) 0.0226(3) Uani 1 1 d . . . . .
C16 C 0.54606(19) 1.11809(18) 0.43319(6) 0.0230(3) Uani 1 1 d . . . . .
H16A H 0.5573 1.2320 0.4295 0.028 Uiso 1 1 calc R . . . .
H16B H 0.5512 1.0931 0.4704 0.028 Uiso 1 1 calc R . . . .
C17 C 0.68378(18) 1.03909(18) 0.40576(6) 0.0220(3) Uani 1 1 d . . . . .
H17A H 0.7837 1.0729 0.4220 0.026 Uiso 1 1 calc R . . . .
H17B H 0.6856 1.0725 0.3692 0.026 Uiso 1 1 calc R . . . .
C18 C 0.3584(2) 1.1345(2) 0.35764(6) 0.0293(4) Uani 1 1 d . . . . .
H18A H 0.4434 1.0986 0.3350 0.044 Uiso 1 1 calc GR . . . .
H18B H 0.3589 1.2483 0.3590 0.044 Uiso 1 1 calc GR . . . .
H18C H 0.2570 1.0983 0.3442 0.044 Uiso 1 1 calc GR . . . .
C19 C 0.2577(2) 1.1402(2) 0.44631(6) 0.0264(3) Uani 1 1 d . . . . .
H19 H 0.2754 1.2440 0.4573 0.032 Uiso 1 1 calc R . . . .
C20 C 0.1264(2) 1.0743(2) 0.46251(7) 0.0294(4) Uani 1 1 d . . . . .
H20A H 0.1025 0.9705 0.4528 0.035 Uiso 1 1 calc R . . . .
H20B H 0.0558 1.1306 0.4839 0.035 Uiso 1 1 calc R . . . .
O4 O 0.38691(14) 0.74720(14) 0.24993(5) 0.0286(3) Uani 1 1 d . . . . .
H4A H 0.3867 0.8489 0.2414 0.034 Uiso 1 1 d R . . . .
H4B H 0.3076 0.7310 0.2692 0.034 Uiso 1 1 d R . . . .

loop_
_atom_site_aniso_label
_atom_site_aniso_U_11
_atom_site_aniso_U_22
_atom_site_aniso_U_33
_atom_site_aniso_U_23
_atom_site_aniso_U_13
_atom_site_aniso_U_12
O1 0.0202(5) 0.0256(6) 0.0317(6) 0.0004(5) 0.0047(5) -0.0033(5)
O2 0.0204(5) 0.0254(5) 0.0257(5) -0.0033(5) -0.0056(4) 0.0026(5)
O3 0.0248(6) 0.0235(5) 0.0318(6) -0.0030(5) 0.0061(5) -0.0072(5)
C1 0.0192(7) 0.0233(7) 0.0249(7) 0.0004(6) 0.0010(6) -0.0012(6)
C2 0.0231(8) 0.0352(9) 0.0209(7) 0.0001(6) 0.0028(6) -0.0006(7)
C3 0.0226(7) 0.0202(7) 0.0190(7) 0.0003(5) -0.0028(6) -0.0017(6)
C4 0.0184(7) 0.0184(7) 0.0181(7) 0.0005(6) -0.0005(5) -0.0019(6)
C5 0.0184(7) 0.0205(7) 0.0223(7) 0.0019(6) -0.0005(6) -0.0011(6)
C6 0.0217(7) 0.0215(8) 0.0325(8) 0.0014(6) -0.0014(6) 0.0003(6)
C7 0.0233(8) 0.0298(8) 0.0245(8) 0.0043(7) -0.0044(6) -0.0022(6)
C8 0.0215(7) 0.0179(7) 0.0221(7) 0.0001(6) 0.0022(6) -0.0039(6)
C9 0.0201(7) 0.0218(7) 0.0264(7) -0.0028(6) 0.0027(6) -0.0048(6)
C10 0.0188(7) 0.0203(7) 0.0180(7) -0.0004(6) 0.0012(6) -0.0026(6)
C11 0.0204(7) 0.0194(7) 0.0168(6) 0.0002(6) 0.0003(6) -0.0033(6)
C12 0.0195(7) 0.0206(7) 0.0182(6) 0.0024(6) -0.0019(6) -0.0026(6)
C13 0.0263(8) 0.0236(7) 0.0186(7) 0.0003(6) -0.0010(6) -0.0010(6)
C14 0.0200(7) 0.0222(8) 0.0216(7) -0.0020(6) 0.0017(6) -0.0019(6)
C15 0.0258(8) 0.0213(7) 0.0206(7) -0.0008(6) 0.0002(6) 0.0007(7)
C16 0.0289(8) 0.0186(7) 0.0214(7) -0.0012(6) -0.0004(6) -0.0022(6)
C17 0.0235(7) 0.0201(7) 0.0224(7) -0.0003(6) 0.0003(6) -0.0043(6)
C18 0.0327(9) 0.0310(8) 0.0243(8) 0.0032(7) -0.0033(7) 0.0046(7)
C19 0.0302(8) 0.0235(7) 0.0255(8) -0.0035(6) -0.0014(7) 0.0034(7)
C20 0.0280(8) 0.0306(8) 0.0295(8) -0.0064(7) 0.0024(7) 0.0045(7)
O4 0.0215(5) 0.0291(6) 0.0353(6) 0.0078(5) 0.0059(5) 0.0045(5)

loop_
_atom_type_symbol
_atom_type_description
_atom_type_scat_dispersion_real
_atom_type_scat_dispersion_imag
_atom_type_scat_source
C C 0.0181 0.0091 'International Tables Vol C Tables 4.2.6.8 and 6.1.1.4'
H H 0.0000 0.0000 'International Tables Vol C Tables 4.2.6.8 and 6.1.1.4'
O O 0.0492 0.0322 'International Tables Vol C Tables 4.2.6.8 and 6.1.1.4'

loop_
_geom_angle_atom_site_label_1
_geom_angle_atom_site_label_2
_geom_angle_atom_site_label_3
_geom_angle
_geom_angle_site_symmetry_1
_geom_angle_site_symmetry_3
_geom_angle_publ_flag
C1 O1 H1 109.5 . . ?
C3 O2 H2 109.5 . . ?
O1 C1 H1A 108.5 . . ?
O1 C1 C2 112.58(13) . . ?
O1 C1 C5 114.69(12) . . ?
C2 C1 H1A 108.5 . . ?
C2 C1 C5 103.83(12) . . ?
C5 C1 H1A 108.5 . . ?
C1 C2 H2A 110.1 . . ?
C1 C2 H2B 110.1 . . ?
C1 C2 C3 108.13(12) . . ?
H2A C2 H2B 108.4 . . ?
C3 C2 H2A 110.1 . . ?
C3 C2 H2B 110.1 . . ?
O2 C3 C2 110.07(12) . . ?
O2 C3 H3 109.3 . . ?
O2 C3 C4 112.88(12) . . ?
C2 C3 H3 109.3 . . ?
C2 C3 C4 105.90(12) . . ?
C4 C3 H3 109.3 . . ?
C5 C4 C3 104.23(11) . . ?
C8 C4 C3 112.64(12) . . ?
C8 C4 C5 111.43(12) . . ?
C12 C4 C3 104.90(12) . . ?
C12 C4 C5 111.94(12) . . ?
C12 C4 C8 111.35(12) . . ?
C1 C5 C4 104.80(12) . . ?
C6 C5 C1 106.45(13) . . ?
C6 C5 C4 110.78(12) . . ?
C7 C5 C1 113.63(13) . . ?
C7 C5 C4 113.89(13) . . ?
C7 C5 C6 107.09(13) . . ?
C5 C6 H6A 109.5 . . ?
C5 C6 H6B 109.5 . . ?
C5 C6 H6C 109.5 . . ?
H6A C6 H6B 109.5 . . ?
H6A C6 H6C 109.5 . . ?
H6B C6 H6C 109.5 . . ?
C5 C7 H7A 109.5 . . ?
C5 C7 H7B 109.5 . . ?
C5 C7 H7C 109.5 . . ?
H7A C7 H7B 109.5 . . ?
H7A C7 H7C 109.5 . . ?
H7B C7 H7C 109.5 . . ?
C4 C8 H8A 108.2 . . ?
C4 C8 H8B 108.2 . . ?
C4 C8 C9 116.36(12) . . ?
H8A C8 H8B 107.4 . . ?
C9 C8 H8A 108.2 . . ?
C9 C8 H8B 108.2 . . ?
C8 C9 H9A 108.6 . . ?
C8 C9 H9B 108.6 . . ?
H9A C9 H9B 107.6 . . ?
C10 C9 C8 114.74(12) . . ?
C10 C9 H9A 108.6 . . ?
C10 C9 H9B 108.6 . . ?
C9 C10 H10 107.2 . . ?
C9 C10 C11 111.96(13) . . ?
C9 C10 C14 110.93(12) . . ?
C11 C10 H10 107.2 . . ?
C14 C10 H10 107.2 . . ?
C14 C10 C11 112.13(11) . . ?
C12 C11 C10 107.49(11) . . ?
C12 C11 C13 107.24(12) . . ?
C12 C11 C17 109.56(12) . . ?
C13 C11 C10 113.55(12) . . ?
C17 C11 C10 109.26(12) . . ?
C17 C11 C13 109.65(13) . . ?
O3 C12 C4 121.11(14) . . ?
O3 C12 C11 118.90(13) . . ?
C11 C12 C4 119.90(12) . . ?
C11 C13 H13A 109.5 . . ?
C11 C13 H13B 109.5 . . ?
C11 C13 H13C 109.5 . . ?
H13A C13 H13B 109.5 . . ?
H13A C13 H13C 109.5 . . ?
H13B C13 H13C 109.5 . . ?
C10 C14 H14A 108.5 . . ?
C10 C14 H14B 108.5 . . ?
C10 C14 C15 114.90(13) . . ?
H14A C14 H14B 107.5 . . ?
C15 C14 H14A 108.5 . . ?
C15 C14 H14B 108.5 . . ?
C14 C15 C16 108.68(13) . . ?
C14 C15 C18 110.93(13) . . ?
C18 C15 C16 110.37(13) . . ?
C19 C15 C14 111.54(14) . . ?
C19 C15 C16 108.37(12) . . ?
C19 C15 C18 106.92(13) . . ?
C15 C16 H16A 108.9 . . ?
C15 C16 H16B 108.9 . . ?
H16A C16 H16B 107.7 . . ?
C17 C16 C15 113.53(12) . . ?
C17 C16 H16A 108.9 . . ?
C17 C16 H16B 108.9 . . ?
C11 C17 H17A 109.1 . . ?
C11 C17 H17B 109.1 . . ?
C16 C17 C11 112.40(13) . . ?
C16 C17 H17A 109.1 . . ?
C16 C17 H17B 109.1 . . ?
H17A C17 H17B 107.9 . . ?
C15 C18 H18A 109.5 . . ?
C15 C18 H18B 109.5 . . ?
C15 C18 H18C 109.5 . . ?
H18A C18 H18B 109.5 . . ?
H18A C18 H18C 109.5 . . ?
H18B C18 H18C 109.5 . . ?
C15 C19 H19 116.3 . . ?
C20 C19 C15 127.42(15) . . ?
C20 C19 H19 116.3 . . ?
C19 C20 H20A 120.0 . . ?
C19 C20 H20B 120.0 . . ?
H20A C20 H20B 120.0 . . ?
H4A O4 H4B 107.6 . . ?

loop_
_geom_bond_atom_site_label_1
_geom_bond_atom_site_label_2
_geom_bond_distance
_geom_bond_site_symmetry_2
_geom_bond_publ_flag
O1 H1 0.8400 . ?
O1 C1 1.4273(19) . ?
O2 H2 0.8400 . ?
O2 C3 1.4137(19) . ?
O3 C12 1.2252(19) . ?
C1 H1A 1.0000 . ?
C1 C2 1.526(2) . ?
C1 C5 1.549(2) . ?
C2 H2A 0.9900 . ?
C2 H2B 0.9900 . ?
C2 C3 1.543(2) . ?
C3 H3 1.0000 . ?
C3 C4 1.597(2) . ?
C4 C5 1.585(2) . ?
C4 C8 1.541(2) . ?
C4 C12 1.533(2) . ?
C5 C6 1.541(2) . ?
C5 C7 1.530(2) . ?
C6 H6A 0.9800 . ?
C6 H6B 0.9800 . ?
C6 H6C 0.9800 . ?
C7 H7A 0.9800 . ?
C7 H7B 0.9800 . ?
C7 H7C 0.9800 . ?
C8 H8A 0.9900 . ?
C8 H8B 0.9900 . ?
C8 C9 1.542(2) . ?
C9 H9A 0.9900 . ?
C9 H9B 0.9900 . ?
C9 C10 1.531(2) . ?
C10 H10 1.0000 . ?
C10 C11 1.545(2) . ?
C10 C14 1.532(2) . ?
C11 C12 1.526(2) . ?
C11 C13 1.545(2) . ?
C11 C17 1.534(2) . ?
C13 H13A 0.9800 . ?
C13 H13B 0.9800 . ?
C13 H13C 0.9800 . ?
C14 H14A 0.9900 . ?
C14 H14B 0.9900 . ?
C14 C15 1.536(2) . ?
C15 C16 1.541(2) . ?
C15 C18 1.537(2) . ?
C15 C19 1.515(2) . ?
C16 H16A 0.9900 . ?
C16 H16B 0.9900 . ?
C16 C17 1.528(2) . ?
C17 H17A 0.9900 . ?
C17 H17B 0.9900 . ?
C18 H18A 0.9800 . ?
C18 H18B 0.9800 . ?
C18 H18C 0.9800 . ?
C19 H19 0.9500 . ?
C19 C20 1.319(3) . ?
C20 H20A 0.9500 . ?
C20 H20B 0.9500 . ?
O4 H4A 0.9030 . ?
O4 H4B 0.8500 . ?

loop_
_geom_torsion_atom_site_label_1
_geom_torsion_atom_site_label_2
_geom_torsion_atom_site_label_3
_geom_torsion_atom_site_label_4
_geom_torsion
_geom_torsion_site_symmetry_1
_geom_torsion_site_symmetry_2
_geom_torsion_site_symmetry_3
_geom_torsion_site_symmetry_4
_geom_torsion_publ_flag
O1 C1 C2 C3 -92.96(15) . . . . ?
O1 C1 C5 C4 86.59(15) . . . . ?
O1 C1 C5 C6 -155.99(12) . . . . ?
O1 C1 C5 C7 -38.37(18) . . . . ?
O2 C3 C4 C5 111.74(13) . . . . ?
O2 C3 C4 C8 -9.20(18) . . . . ?
O2 C3 C4 C12 -130.47(12) . . . . ?
C1 C2 C3 O2 -136.31(13) . . . . ?
C1 C2 C3 C4 -14.00(17) . . . . ?
C2 C1 C5 C4 -36.68(15) . . . . ?
C2 C1 C5 C6 80.75(15) . . . . ?
C2 C1 C5 C7 -161.63(13) . . . . ?
C2 C3 C4 C5 -8.76(15) . . . . ?
C2 C3 C4 C8 -129.70(13) . . . . ?
C2 C3 C4 C12 109.03(13) . . . . ?
C3 C4 C5 C1 27.91(14) . . . . ?
C3 C4 C5 C6 -86.52(15) . . . . ?
C3 C4 C5 C7 152.70(13) . . . . ?
C3 C4 C8 C9 -73.60(16) . . . . ?
C3 C4 C12 O3 -66.84(17) . . . . ?
C3 C4 C12 C11 109.60(14) . . . . ?
C4 C8 C9 C10 -20.92(19) . . . . ?
C5 C1 C2 C3 31.67(16) . . . . ?
C5 C4 C8 C9 169.67(12) . . . . ?
C5 C4 C12 O3 45.58(18) . . . . ?
C5 C4 C12 C11 -137.98(13) . . . . ?
C8 C4 C5 C1 149.65(12) . . . . ?
C8 C4 C5 C6 35.23(17) . . . . ?
C8 C4 C5 C7 -85.56(15) . . . . ?
C8 C4 C12 O3 171.04(14) . . . . ?
C8 C4 C12 C11 -12.51(18) . . . . ?
C8 C9 C10 C11 -33.54(17) . . . . ?
C8 C9 C10 C14 -159.63(12) . . . . ?
C9 C10 C11 C12 62.41(15) . . . . ?
C9 C10 C11 C13 -56.03(16) . . . . ?
C9 C10 C11 C17 -178.78(12) . . . . ?
C9 C10 C14 C15 179.69(13) . . . . ?
C10 C11 C12 O3 137.73(14) . . . . ?
C10 C11 C12 C4 -38.79(17) . . . . ?
C10 C11 C17 C16 55.29(16) . . . . ?
C10 C14 C15 C16 -51.10(16) . . . . ?
C10 C14 C15 C18 70.42(18) . . . . ?
C10 C14 C15 C19 -170.51(13) . . . . ?
C11 C10 C14 C15 53.70(17) . . . . ?
C12 C4 C5 C1 -84.93(14) . . . . ?
C12 C4 C5 C6 160.65(12) . . . . ?
C12 C4 C5 C7 39.86(17) . . . . ?
C12 C4 C8 C9 43.92(17) . . . . ?
C12 C11 C17 C16 172.81(12) . . . . ?
C13 C11 C12 O3 -99.83(16) . . . . ?
C13 C11 C12 C4 83.65(15) . . . . ?
C13 C11 C17 C16 -69.75(16) . . . . ?
C14 C10 C11 C12 -172.16(12) . . . . ?
C14 C10 C11 C13 69.40(16) . . . . ?
C14 C10 C11 C17 -53.34(16) . . . . ?
C14 C15 C16 C17 52.15(17) . . . . ?
C14 C15 C19 C20 -19.5(2) . . . . ?
C15 C16 C17 C11 -56.79(17) . . . . ?
C16 C15 C19 C20 -139.14(17) . . . . ?
C17 C11 C12 O3 19.12(18) . . . . ?
C17 C11 C12 C4 -157.41(13) . . . . ?
C18 C15 C16 C17 -69.71(17) . . . . ?
C18 C15 C19 C20 101.88(19) . . . . ?
C19 C15 C16 C17 173.52(14) . . . . ?
